data_7208053
loop_
_publ_author_name
'Chu, Wenjuan'
'Wu, Benlai'
'Tang, Mingsheng'
'Fan, Yaoting'
'Hou, Hongwei'

_publ_section_title
;
 A novel dodecanuclear cadmium(ii) macrocycle with a 3D framework:
 synthesis, structure and properties
;
_journal_issue 13
_journal_name_full CrystEngComm
_journal_page_first 4414
_journal_paper_doi 10.1039/c2ce06694g
_journal_volume 14
_journal_year 2012
_chemical_formula_moiety 'C11 H12 Cd Cl N5 O'
_chemical_formula_sum 'C11 H12 Cd Cl N5 O'
_chemical_formula_weight 378.11
_chemical_name_systematic
;
?
;
_space_group_IT_number 148
_symmetry_cell_setting trigonal
_symmetry_space_group_name_Hall '-R 3'
_symmetry_space_group_name_H-M 'R -3 :H'
_atom_sites_solution_hydrogens geom
_atom_sites_solution_primary direct
_atom_sites_solution_secondary difmap
_audit_creation_method SHELXL-97
_cell_angle_alpha 90.00
_cell_angle_beta 90.00
_cell_angle_gamma 120.00
_cell_formula_units_Z 18
_cell_length_a 22.496(3)
_cell_length_b 22.496(3)
_cell_length_c 14.870(3)
_cell_measurement_reflns_used 17178
_cell_measurement_temperature 293(2)
_cell_measurement_theta_max 31.0625
_cell_measurement_theta_min 1.8104
_cell_volume 6517.1(18)
_computing_cell_refinement 'CrystalClear (Rigaku/MSC Inc., 2006)'
_computing_data_collection 'CrystalClear (Rigaku/MSC Inc., 2006)'
_computing_data_reduction 'CrystalClear (Rigaku/MSC Inc., 2006)'
_computing_molecular_graphics 'SHELXS (Sheldrick, 2008)'
_computing_publication_material 'SHELXS (Sheldrick, 2008)'
_computing_structure_refinement 'SHELXS-97 (Sheldrick, 2008)'
_computing_structure_solution 'SHELXS-97 (Sheldrick, 2008)'
_diffrn_ambient_temperature 293(2)
_diffrn_measured_fraction_theta_full 0.999
_diffrn_measured_fraction_theta_max 0.999
_diffrn_measurement_device_type Rigaku
_diffrn_measurement_method \w
_diffrn_radiation_monochromator graphite
_diffrn_radiation_source 'fine-focus sealed tube'
_diffrn_radiation_type MoK\a
_diffrn_radiation_wavelength 0.71073
_diffrn_reflns_av_R_equivalents 0.0423
_diffrn_reflns_av_sigmaI/netI 0.0277
_diffrn_reflns_limit_h_max 26
_diffrn_reflns_limit_h_min -26
_diffrn_reflns_limit_k_max 25
_diffrn_reflns_limit_k_min -26
_diffrn_reflns_limit_l_max 16
_diffrn_reflns_limit_l_min -17
_diffrn_reflns_number 17178
_diffrn_reflns_theta_full 24.99
_diffrn_reflns_theta_max 24.99
_diffrn_reflns_theta_min 2.50
_diffrn_standards_decay_% none
_diffrn_standards_interval_time 150
_diffrn_standards_number 2
_exptl_absorpt_coefficient_mu 1.691
_exptl_absorpt_correction_T_max 1.0000
_exptl_absorpt_correction_T_min 0.8482
_exptl_absorpt_correction_type numerical
_exptl_absorpt_process_details '(Otwinowski & Minor, 1997)'
_exptl_crystal_colour colourless
_exptl_crystal_density_diffrn 1.734
_exptl_crystal_density_method 'not measured'
_exptl_crystal_description block
_exptl_crystal_F_000 3348
_exptl_crystal_size_max 0.20
_exptl_crystal_size_mid 0.20
_exptl_crystal_size_min 0.20
_refine_diff_density_max 0.740
_refine_diff_density_min -0.420
_refine_diff_density_rms 0.081
_refine_ls_extinction_method none
_refine_ls_goodness_of_fit_ref 1.090
_refine_ls_hydrogen_treatment mixed
_refine_ls_matrix_type full
_refine_ls_number_parameters 177
_refine_ls_number_reflns 2553
_refine_ls_number_restraints 1
_refine_ls_restrained_S_all 1.090
_refine_ls_R_factor_all 0.0444
_refine_ls_R_factor_gt 0.0418
_refine_ls_shift/su_max 0.001
_refine_ls_shift/su_mean 0.000
_refine_ls_structure_factor_coef Fsqd
_refine_ls_weighting_details 'calc w=1/[\s^2^(Fo^2^)+(0.0896P)^2^+8.9069P] where P=(Fo^2^+2Fc^2^)/3'
_refine_ls_weighting_scheme calc
_refine_ls_wR_factor_gt 0.1338
_refine_ls_wR_factor_ref 0.1365
_reflns_number_gt 2465
_reflns_number_total 2553
_reflns_threshold_expression >2sigma(I)
_cod_data_source_file c2ce06694g.txt
_cod_data_source_block Htmb_2
_cod_original_cell_volume 6516.7(19)
_cod_original_sg_symbol_Hall '-R3 '
_cod_original_sg_symbol_H-M ' R-3'
_cod_database_code 7208053

loop_
_symmetry_equiv_pos_as_xyz
'x, y, z'
'-y, x-y, z'
'-x+y, -x, z'
'x+2/3, y+1/3, z+1/3'
'-y+2/3, x-y+1/3, z+1/3'
'-x+y+2/3, -x+1/3, z+1/3'
'x+1/3, y+2/3, z+2/3'
'-y+1/3, x-y+2/3, z+2/3'
'-x+y+1/3, -x+2/3, z+2/3'
'-x, -y, -z'
'y, -x+y, -z'
'x-y, x, -z'
'-x+2/3, -y+1/3, -z+1/3'
'y+2/3, -x+y+1/3, -z+1/3'
'x-y+2/3, x+1/3, -z+1/3'
'-x+1/3, -y+2/3, -z+2/3'
'y+1/3, -x+y+2/3, -z+2/3'
'x-y+1/3, x+2/3, -z+2/3'

loop_
_atom_site_label
_atom_site_type_symbol
_atom_site_fract_x
_atom_site_fract_y
_atom_site_fract_z
_atom_site_U_iso_or_equiv
_atom_site_adp_type
_atom_site_occupancy
_atom_site_symmetry_multiplicity
_atom_site_calc_flag
_atom_site_refinement_flags
Cd1 Cd 0.388250(19) 0.263120(19) 0.64700(2) 0.0334(2) Uani 1 1 d .
N1 N 0.4673(3) 0.2335(3) 0.9271(4) 0.0593(15) Uani 1 1 d .
N2 N 0.4257(3) 0.2552(2) 0.8015(3) 0.0447(11) Uani 1 1 d .
N3 N 0.4031(2) 0.2732(2) 0.8759(3) 0.0378(10) Uani 1 1 d .
N4 N 0.3894(2) 0.3549(2) 0.7177(3) 0.0342(9) Uani 1 1 d .
N5 N 0.3987(2) 0.4230(2) 0.8362(3) 0.0337(9) Uani 1 1 d .
C1 C 0.4639(4) 0.2321(3) 0.8368(5) 0.0560(16) Uani 1 1 d .
H1 H 0.4869 0.2159 0.8017 0.067 Uiso 1 1 calc R
C2 C 0.4276(4) 0.2596(3) 0.9491(4) 0.0537(16) Uani 1 1 d .
H2 H 0.4184 0.2672 1.0076 0.064 Uiso 1 1 calc R
C3 C 0.3555(3) 0.2993(3) 0.8680(3) 0.0379(12) Uani 1 1 d .
H3A H 0.3476 0.3122 0.9272 0.046 Uiso 1 1 calc R
H3B H 0.3119 0.2631 0.8453 0.046 Uiso 1 1 calc R
C4 C 0.3821(3) 0.3602(2) 0.8065(3) 0.0317(11) Uani 1 1 d .
C5 C 0.4131(3) 0.4212(3) 0.6862(3) 0.0351(11) Uani 1 1 d .
C6 C 0.4301(3) 0.4478(3) 0.5992(4) 0.0478(14) Uani 1 1 d .
H6 H 0.4262 0.4199 0.5507 0.057 Uiso 1 1 calc R
C7 C 0.4526(4) 0.5163(3) 0.5877(4) 0.0553(16) Uani 1 1 d .
H7 H 0.4645 0.5353 0.5304 0.066 Uiso 1 1 calc R
C8 C 0.4580(4) 0.5578(3) 0.6601(4) 0.0585(18) Uani 1 1 d .
H8 H 0.4730 0.6040 0.6500 0.070 Uiso 1 1 calc R
C9 C 0.4418(3) 0.5325(3) 0.7457(4) 0.0491(14) Uani 1 1 d .
H9 H 0.4459 0.5607 0.7939 0.059 Uiso 1 1 calc R
C10 C 0.4190(3) 0.4634(2) 0.7582(4) 0.0355(12) Uani 1 1 d .
C11 C 0.5572(5) 0.3220(6) 0.5825(10) 0.164(7) Uani 1 1 d .
H11A H 0.5391 0.2738 0.5734 0.245 Uiso 1 1 calc R
H11B H 0.5942 0.3388 0.6251 0.245 Uiso 1 1 calc R
H11C H 0.5740 0.3458 0.5264 0.245 Uiso 1 1 calc R
Cl1 Cl 0.40519(7) 0.15604(7) 0.63066(9) 0.0402(3) Uani 1 1 d .
H1W H 0.524(3) 0.367(2) 0.651(4) 0.06(2) Uiso 1 1 d D
O1 O 0.5059(2) 0.3333(2) 0.6152(3) 0.0613(12) Uani 1 1 d D

loop_
_atom_site_aniso_label
_atom_site_aniso_U_11
_atom_site_aniso_U_22
_atom_site_aniso_U_33
_atom_site_aniso_U_23
_atom_site_aniso_U_13
_atom_site_aniso_U_12
Cd1 0.0388(3) 0.0347(3) 0.0292(3) -0.00474(14) -0.00482(14) 0.02036(18)
N1 0.081(4) 0.052(3) 0.055(3) 0.000(2) -0.017(3) 0.041(3)
N2 0.058(3) 0.047(3) 0.041(3) -0.008(2) -0.007(2) 0.036(3)
N3 0.052(3) 0.030(2) 0.030(2) -0.0034(17) -0.006(2) 0.020(2)
N4 0.043(2) 0.030(2) 0.028(2) -0.0038(17) 0.0008(18) 0.017(2)
N5 0.045(2) 0.036(2) 0.024(2) 0.0009(17) 0.0012(18) 0.023(2)
C1 0.070(4) 0.051(4) 0.063(4) -0.006(3) -0.009(3) 0.041(3)
C2 0.080(5) 0.039(3) 0.043(3) 0.000(3) -0.015(3) 0.030(3)
C3 0.051(3) 0.036(3) 0.030(3) -0.002(2) 0.002(2) 0.024(3)
C4 0.035(3) 0.028(3) 0.028(3) -0.003(2) 0.003(2) 0.013(2)
C5 0.038(3) 0.039(3) 0.030(3) 0.003(2) 0.004(2) 0.020(2)
C6 0.055(4) 0.050(3) 0.035(3) 0.003(2) 0.006(3) 0.023(3)
C7 0.074(4) 0.044(3) 0.037(3) 0.012(3) 0.011(3) 0.022(3)
C8 0.085(5) 0.039(3) 0.045(4) 0.013(3) 0.008(3) 0.026(3)
C9 0.063(4) 0.038(3) 0.045(3) 0.000(3) 0.007(3) 0.024(3)
C10 0.041(3) 0.032(3) 0.029(3) 0.000(2) 0.001(2) 0.015(2)
C11 0.065(6) 0.162(12) 0.216(15) -0.093(11) 0.021(8) 0.021(7)
Cl1 0.0415(7) 0.0377(7) 0.0450(7) -0.0024(5) -0.0001(6) 0.0224(6)
O1 0.040(2) 0.063(3) 0.062(3) -0.022(2) 0.004(2) 0.011(2)

loop_
_atom_type_symbol
_atom_type_description
_atom_type_scat_dispersion_real
_atom_type_scat_dispersion_imag
_atom_type_scat_source
C C 0.0033 0.0016 'International Tables Vol C Tables 4.2.6.8 and 6.1.1.4'
H H 0.0000 0.0000 'International Tables Vol C Tables 4.2.6.8 and 6.1.1.4'
N N 0.0061 0.0033 'International Tables Vol C Tables 4.2.6.8 and 6.1.1.4'
O O 0.0106 0.0060 'International Tables Vol C Tables 4.2.6.8 and 6.1.1.4'
Cl Cl 0.1484 0.1585 'International Tables Vol C Tables 4.2.6.8 and 6.1.1.4'
Cd Cd -0.8075 1.2024 'International Tables Vol C Tables 4.2.6.8 and 6.1.1.4'

loop_
_geom_angle_atom_site_label_1
_geom_angle_atom_site_label_2
_geom_angle_atom_site_label_3
_geom_angle
_geom_angle_site_symmetry_1
_geom_angle_site_symmetry_3
N5 Cd1 N4 104.82(15) 9_554 .
N5 Cd1 O1 92.56(16) 9_554 .
N4 Cd1 O1 89.19(16) . .
N5 Cd1 N2 176.81(15) 9_554 .
N4 Cd1 N2 77.88(15) . .
O1 Cd1 N2 85.73(17) . .
N5 Cd1 Cl1 98.21(11) 9_554 .
N4 Cd1 Cl1 156.91(11) . .
O1 Cd1 Cl1 88.07(13) . .
N2 Cd1 Cl1 79.05(11) . .
N5 Cd1 Cl1 95.04(11) 9_554 13_556
N4 Cd1 Cl1 92.05(11) . 13_556
O1 Cd1 Cl1 171.71(13) . 13_556
N2 Cd1 Cl1 86.52(12) . 13_556
Cl1 Cd1 Cl1 87.57(4) . 13_556
C2 N1 C1 102.3(5) . .
C1 N2 N3 102.0(5) . .
C1 N2 Cd1 135.3(4) . .
N3 N2 Cd1 122.7(3) . .
C2 N3 N2 109.8(5) . .
C2 N3 C3 129.2(5) . .
N2 N3 C3 120.8(4) . .
C4 N4 C5 103.6(4) . .
C4 N4 Cd1 125.5(3) . .
C5 N4 Cd1 129.3(3) . .
C4 N5 C10 103.9(4) . .
C4 N5 Cd1 128.2(3) . 5
C10 N5 Cd1 127.6(3) . 5
N2 C1 N1 115.5(6) . .
N2 C1 H1 122.2 . .
N1 C1 H1 122.2 . .
N1 C2 N3 110.4(6) . .
N1 C2 H2 124.8 . .
N3 C2 H2 124.8 . .
N3 C3 C4 112.2(4) . .
N3 C3 H3A 109.2 . .
C4 C3 H3A 109.2 . .
N3 C3 H3B 109.2 . .
C4 C3 H3B 109.2 . .
H3A C3 H3B 107.9 . .
N5 C4 N4 115.7(4) . .
N5 C4 C3 122.3(4) . .
N4 C4 C3 121.9(4) . .
N4 C5 C6 130.4(5) . .
N4 C5 C10 109.1(4) . .
C6 C5 C10 120.5(5) . .
C7 C6 C5 117.8(6) . .
C7 C6 H6 121.1 . .
C5 C6 H6 121.1 . .
C6 C7 C8 121.1(6) . .
C6 C7 H7 119.4 . .
C8 C7 H7 119.4 . .
C9 C8 C7 121.8(6) . .
C9 C8 H8 119.1 . .
C7 C8 H8 119.1 . .
C8 C9 C10 117.6(6) . .
C8 C9 H9 121.2 . .
C10 C9 H9 121.2 . .
C9 C10 N5 131.0(5) . .
C9 C10 C5 121.3(5) . .
N5 C10 C5 107.7(4) . .
O1 C11 H11A 109.5 . .
O1 C11 H11B 109.5 . .
H11A C11 H11B 109.5 . .
O1 C11 H11C 109.5 . .
H11A C11 H11C 109.5 . .
H11B C11 H11C 109.5 . .
Cd1 Cl1 Cd1 92.43(4) . 13_556
C11 O1 Cd1 135.0(6) . .
C11 O1 H1W 109(5) . .
Cd1 O1 H1W 110(5) . .

loop_
_geom_bond_atom_site_label_1
_geom_bond_atom_site_label_2
_geom_bond_distance
_geom_bond_site_symmetry_2
Cd1 N5 2.271(4) 9_554
Cd1 N4 2.306(4) .
Cd1 O1 2.354(4) .
Cd1 N2 2.484(5) .
Cd1 Cl1 2.6315(14) .
Cd1 Cl1 2.6534(14) 13_556
N1 C2 1.330(9) .
N1 C1 1.343(8) .
N2 C1 1.314(8) .
N2 N3 1.361(6) .
N3 C2 1.323(7) .
N3 C3 1.460(7) .
N4 C4 1.342(6) .
N4 C5 1.390(7) .
N5 C4 1.343(6) .
N5 C10 1.402(6) .
N5 Cd1 2.271(4) 5
C1 H1 0.9300 .
C2 H2 0.9300 .
C3 C4 1.501(7) .
C3 H3A 0.9700 .
C3 H3B 0.9700 .
C5 C6 1.396(7) .
C5 C10 1.393(7) .
C6 C7 1.372(8) .
C6 H6 0.9300 .
C7 C8 1.390(9) .
C7 H7 0.9300 .
C8 C9 1.368(8) .
C8 H8 0.9300 .
C9 C10 1.385(7) .
C9 H9 0.9300 .
C11 O1 1.388(11) .
C11 H11A 0.9600 .
C11 H11B 0.9600 .
C11 H11C 0.9600 .
Cl1 Cd1 2.6534(14) 13_556
O1 H1W 0.851(10) .

loop_
_geom_torsion_atom_site_label_1
_geom_torsion_atom_site_label_2
_geom_torsion_atom_site_label_3
_geom_torsion_atom_site_label_4
_geom_torsion
_geom_torsion_site_symmetry_1
_geom_torsion_site_symmetry_4
N4 Cd1 N2 C1 -151.3(6) . .
O1 Cd1 N2 C1 -61.2(6) . .
Cl1 Cd1 N2 C1 27.7(6) . .
Cl1 Cd1 N2 C1 115.9(6) 13_556 .
N4 Cd1 N2 N3 33.6(4) . .
O1 Cd1 N2 N3 123.7(4) . .
Cl1 Cd1 N2 N3 -147.4(4) . .
Cl1 Cd1 N2 N3 -59.2(4) 13_556 .
C1 N2 N3 C2 -0.6(6) . .
Cd1 N2 N3 C2 175.9(4) . .
C1 N2 N3 C3 -177.3(5) . .
Cd1 N2 N3 C3 -0.8(6) . .
N5 Cd1 N4 C4 156.5(4) 9_554 .
O1 Cd1 N4 C4 -111.1(4) . .
N2 Cd1 N4 C4 -25.3(4) . .
Cl1 Cd1 N4 C4 -27.9(6) . .
Cl1 Cd1 N4 C4 60.7(4) 13_556 .
N5 Cd1 N4 C5 -40.6(5) 9_554 .
O1 Cd1 N4 C5 51.8(4) . .
N2 Cd1 N4 C5 137.6(5) . .
Cl1 Cd1 N4 C5 135.0(4) . .
Cl1 Cd1 N4 C5 -136.4(4) 13_556 .
N3 N2 C1 N1 0.2(7) . .
Cd1 N2 C1 N1 -175.5(4) . .
C2 N1 C1 N2 0.2(8) . .
C1 N1 C2 N3 -0.6(7) . .
N2 N3 C2 N1 0.8(7) . .
C3 N3 C2 N1 177.1(5) . .
C2 N3 C3 C4 129.1(6) . .
N2 N3 C3 C4 -55.0(6) . .
C10 N5 C4 N4 0.3(6) . .
Cd1 N5 C4 N4 -174.2(3) 5 .
C10 N5 C4 C3 -178.5(5) . .
Cd1 N5 C4 C3 7.0(7) 5 .
C5 N4 C4 N5 -0.1(6) . .
Cd1 N4 C4 N5 166.3(3) . .
C5 N4 C4 C3 178.6(5) . .
Cd1 N4 C4 C3 -14.9(7) . .
N3 C3 C4 N5 -114.1(5) . .
N3 C3 C4 N4 67.2(6) . .
C4 N4 C5 C6 -179.9(6) . .
Cd1 N4 C5 C6 14.4(8) . .
C4 N4 C5 C10 -0.1(6) . .
Cd1 N4 C5 C10 -165.8(4) . .
N4 C5 C6 C7 -179.9(6) . .
C10 C5 C6 C7 0.3(9) . .
C5 C6 C7 C8 -0.4(10) . .
C6 C7 C8 C9 0.6(12) . .
C7 C8 C9 C10 -0.6(11) . .
C8 C9 C10 N5 -180.0(6) . .
C8 C9 C10 C5 0.4(9) . .
C4 N5 C10 C9 -179.9(6) . .
Cd1 N5 C10 C9 -5.4(9) 5 .
C4 N5 C10 C5 -0.3(6) . .
Cd1 N5 C10 C5 174.2(3) 5 .
N4 C5 C10 C9 179.9(5) . .
C6 C5 C10 C9 -0.3(9) . .
N4 C5 C10 N5 0.2(6) . .
C6 C5 C10 N5 -179.9(5) . .
N5 Cd1 Cl1 Cd1 -94.74(11) 9_554 13_556
N4 Cd1 Cl1 Cd1 89.5(3) . 13_556
O1 Cd1 Cl1 Cd1 172.94(12) . 13_556
N2 Cd1 Cl1 Cd1 86.92(12) . 13_556
Cl1 Cd1 Cl1 Cd1 0.0 13_556 13_556
N5 Cd1 O1 C11 -85.6(11) 9_554 .
N4 Cd1 O1 C11 169.6(11) . .
N2 Cd1 O1 C11 91.7(11) . .
Cl1 Cd1 O1 C11 12.5(11) . .
